data_4085273
loop_
_publ_author_name
'Vr\'anov\'a, Iva'
'Jambor, Roman'
'R\%u\<zi\<cka, Ale\<s'
'Jir\'asko, Robert'
'Dost\'al, Libor'

_publ_section_title
;
 Reactivity of N,C,N-Chelated Antimony(III) and Bismuth(III) Chlorides
 with Lithium Reagents: Addition vs Substitution
;
_journal_issue 2
_journal_name_full Organometallics
_journal_page_first 534
_journal_paper_doi 10.1021/om5011879
_journal_volume 34
_journal_year 2015
_chemical_formula_moiety 'C24 H23 Cl2 N2 Sb'
_chemical_formula_sum 'C24 H23 Cl2 N2 Sb'
_chemical_formula_weight 532.09
_chemical_name_systematic
; 
 ? 
;
_space_group_IT_number 81
_symmetry_cell_setting tetragonal
_symmetry_space_group_name_Hall 'P -4'
_symmetry_space_group_name_H-M 'P -4'
_atom_sites_solution_hydrogens geom
_atom_sites_solution_primary direct
_atom_sites_solution_secondary difmap
_audit_creation_method SHELXL-97
_cell_angle_alpha 90
_cell_angle_beta 90
_cell_angle_gamma 90
_cell_formula_units_Z 4
_cell_length_a 16.7321(19)
_cell_length_b 16.7321(19)
_cell_length_c 7.9630(5)
_cell_measurement_reflns_used 12927
_cell_measurement_temperature 150(1)
_cell_measurement_theta_max 27.5
_cell_measurement_theta_min 1
_cell_volume 2229.3(4)
_computing_cell_refinement 'COLLECT and DENZO'
_computing_data_collection 'COLLECT (Hooft, 1998) and DENZO (Otwinowski & Minor, 1997)'
_computing_data_reduction 'COLLECT and DENZO'
_computing_molecular_graphics 'PLATON (Spek, 2003)'
_computing_publication_material 'SHELXL-97 (Sheldrick, 2008)'
_computing_structure_refinement 'SHELXL-97 (Sheldrick, 1997)'
_computing_structure_solution 'SIR92 (Altomare et al., 1994)'
_diffrn_ambient_temperature 150(1)
_diffrn_detector_area_resol_mean 9.091
_diffrn_measured_fraction_theta_full 0.992
_diffrn_measured_fraction_theta_max 0.992
_diffrn_measurement_device_type 'Bruker Nonius KappaCCD area detector'
_diffrn_measurement_method '\f and \w scans to fill the Ewald sphere'
_diffrn_radiation_monochromator graphite
_diffrn_radiation_source 'fine-focus sealed tube'
_diffrn_radiation_type MoK\a
_diffrn_radiation_wavelength 0.71073
_diffrn_reflns_av_R_equivalents 0.0647
_diffrn_reflns_av_sigmaI/netI 0.0535
_diffrn_reflns_limit_h_max 21
_diffrn_reflns_limit_h_min -18
_diffrn_reflns_limit_k_max 21
_diffrn_reflns_limit_k_min -13
_diffrn_reflns_limit_l_max 7
_diffrn_reflns_limit_l_min -10
_diffrn_reflns_number 12886
_diffrn_reflns_theta_full 27.49
_diffrn_reflns_theta_max 27.49
_diffrn_reflns_theta_min 1.72
_diffrn_standards_number 0
_exptl_absorpt_coefficient_mu 1.490
_exptl_absorpt_correction_T_max 0.856
_exptl_absorpt_correction_T_min 0.828
_exptl_absorpt_correction_type integration
_exptl_absorpt_process_details
;
Gaussian integration (Coppens, 1970)
;
_exptl_crystal_colour yellow
_exptl_crystal_density_diffrn 1.585
_exptl_crystal_density_method 'not measured'
_exptl_crystal_description block
_exptl_crystal_F_000 1064
_exptl_crystal_size_max 0.21
_exptl_crystal_size_mid 0.20
_exptl_crystal_size_min 0.13
_refine_diff_density_max 1.012
_refine_diff_density_min -0.781
_refine_diff_density_rms 0.110
_refine_ls_abs_structure_details 'Flack H D (1983), Acta Cryst. A39, 876-881'
_refine_ls_abs_structure_Flack 0.00
_refine_ls_extinction_method none
_refine_ls_goodness_of_fit_ref 1.145
_refine_ls_hydrogen_treatment constr
_refine_ls_matrix_type full
_refine_ls_number_parameters 262
_refine_ls_number_reflns 4936
_refine_ls_number_restraints 0
_refine_ls_restrained_S_all 1.145
_refine_ls_R_factor_all 0.0504
_refine_ls_R_factor_gt 0.0434
_refine_ls_shift/su_max 0.000
_refine_ls_shift/su_mean 0.000
_refine_ls_structure_factor_coef Fsqd
_refine_ls_weighting_details 'calc w=1/[\s^2^(Fo^2^)+(0.0035P)^2^+6.5914P] where P=(Fo^2^+2Fc^2^)/3'
_refine_ls_weighting_scheme calc
_refine_ls_wR_factor_gt 0.0881
_refine_ls_wR_factor_ref 0.0917
_reflns_number_gt 4567
_reflns_number_total 4936
_reflns_threshold_expression >2sigma(I)
_cod_data_source_file om5011879_si_002.cif
_cod_data_source_block 2
_cod_depositor_comments 'Adding full bibliography for 4085272--4085278.cif.'
_cod_original_cell_volume 2229.4(5)
_cod_database_code 4085273

loop_
_symmetry_equiv_pos_as_xyz
'x, y, z'
'-x, -y, z'
'y, -x, -z'
'-y, x, -z'

loop_
_atom_site_label
_atom_site_type_symbol
_atom_site_fract_x
_atom_site_fract_y
_atom_site_fract_z
_atom_site_U_iso_or_equiv
_atom_site_adp_type
_atom_site_occupancy
_atom_site_symmetry_multiplicity
_atom_site_calc_flag
_atom_site_refinement_flags
Sb1 Sb 0.68858(2) 0.20204(2) 0.05384(5) 0.02130(9) Uani 1 1 d .
Cl2 Cl 0.65860(9) 0.10111(9) -0.1726(2) 0.0310(3) Uani 1 1 d .
Cl1 Cl 0.71414(9) 0.33091(9) 0.23928(19) 0.0302(3) Uani 1 1 d .
C17 C 0.4966(3) 0.1561(3) 0.2030(7) 0.0237(12) Uani 1 1 d .
N1 N 0.7938(3) 0.2406(3) -0.1344(6) 0.0221(10) Uani 1 1 d .
C18 C 0.5031(4) 0.1568(4) 0.3780(7) 0.0274(13) Uani 1 1 d .
N2 N 0.5459(3) 0.2095(3) 0.1068(6) 0.0219(10) Uani 1 1 d .
C3 C 0.6602(3) 0.3879(3) -0.3269(8) 0.0268(12) Uani 1 1 d .
H3 H 0.6926 0.4112 -0.4081 0.032 Uiso 1 1 d R
C6 C 0.5610(3) 0.3117(3) -0.0951(7) 0.0223(12) Uani 1 1 d .
C22 C 0.4470(3) 0.1021(4) 0.1187(8) 0.0277(14) Uani 1 1 d .
C9 C 0.9224(3) 0.1929(3) -0.0324(8) 0.0245(12) Uani 1 1 d .
C7 C 0.7717(3) 0.2961(3) -0.2365(8) 0.0250(12) Uani 1 1 d .
H7 H 0.8069 0.3153 -0.3173 0.030 Uiso 1 1 d R
C8 C 0.8672(3) 0.1991(3) -0.1642(8) 0.0241(12) Uani 1 1 d .
C11 C 1.0054(4) 0.1123(4) -0.2121(9) 0.0371(16) Uani 1 1 d .
H11 H 1.0524 0.0837 -0.2290 0.044 Uiso 1 1 d R
C12 C 0.9491(4) 0.1174(4) -0.3397(9) 0.0340(14) Uani 1 1 d .
H12 H 0.9591 0.0919 -0.4413 0.041 Uiso 1 1 d R
C21 C 0.4009(4) 0.0492(4) 0.2163(8) 0.0315(14) Uani 1 1 d .
H21 H 0.3677 0.0124 0.1634 0.038 Uiso 1 1 d R
C23 C 0.5614(4) 0.2128(4) 0.4661(8) 0.0375(14) Uani 1 1 d .
H23A H 0.5455 0.2196 0.5811 0.045 Uiso 1 1 d R
H23B H 0.5612 0.2638 0.4106 0.045 Uiso 1 1 d R
H23C H 0.6142 0.1904 0.4620 0.045 Uiso 1 1 d R
C15 C 0.8172(4) 0.1623(4) -0.4580(9) 0.0373(14) Uani 1 1 d .
H15A H 0.7646 0.1579 -0.4104 0.045 Uiso 1 1 d R
H15B H 0.8265 0.1180 -0.5321 0.045 Uiso 1 1 d R
H15C H 0.8213 0.2114 -0.5199 0.045 Uiso 1 1 d R
C1 C 0.6404(3) 0.2907(3) -0.1100(7) 0.0205(12) Uani 1 1 d .
C24 C 0.4441(4) 0.0974(3) -0.0679(9) 0.0315(13) Uani 1 1 d .
H24A H 0.4127 0.1407 -0.1114 0.038 Uiso 1 1 d R
H24B H 0.4203 0.0475 -0.1001 0.038 Uiso 1 1 d R
H24C H 0.4973 0.1005 -0.1126 0.038 Uiso 1 1 d R
C19 C 0.4545(4) 0.1044(4) 0.4671(9) 0.0369(15) Uani 1 1 d .
H19 H 0.4562 0.1057 0.5839 0.044 Uiso 1 1 d R
C13 C 0.8787(4) 0.1611(4) -0.3190(8) 0.0295(13) Uani 1 1 d .
C4 C 0.5816(3) 0.4124(3) -0.3101(8) 0.0288(13) Uani 1 1 d .
H4 H 0.5627 0.4546 -0.3748 0.035 Uiso 1 1 d R
C10 C 0.9915(3) 0.1488(4) -0.0585(11) 0.0330(13) Uani 1 1 d .
H10 H 1.0289 0.1441 0.0273 0.040 Uiso 1 1 d R
C16 C 0.5120(3) 0.2646(3) 0.0194(7) 0.0242(13) Uani 1 1 d .
H16 H 0.4574 0.2740 0.0286 0.029 Uiso 1 1 d R
C2 C 0.6911(3) 0.3276(3) -0.2242(7) 0.0210(11) Uani 1 1 d .
C5 C 0.5310(4) 0.3737(4) -0.1955(8) 0.0294(13) Uani 1 1 d .
H5 H 0.4779 0.3894 -0.1862 0.035 Uiso 1 1 d R
C14 C 0.9079(4) 0.2293(4) 0.1355(8) 0.0318(14) Uani 1 1 d .
H14A H 0.8969 0.2853 0.1224 0.038 Uiso 1 1 d R
H14B H 0.9544 0.2226 0.2048 0.038 Uiso 1 1 d R
H14C H 0.8630 0.2036 0.1874 0.038 Uiso 1 1 d R
C20 C 0.4049(4) 0.0519(4) 0.3898(9) 0.0381(16) Uani 1 1 d .
H20 H 0.3733 0.0177 0.4535 0.046 Uiso 1 1 d R

loop_
_atom_site_aniso_label
_atom_site_aniso_U_11
_atom_site_aniso_U_22
_atom_site_aniso_U_33
_atom_site_aniso_U_23
_atom_site_aniso_U_13
_atom_site_aniso_U_12
Sb1 0.02107(19) 0.02065(19) 0.02217(16) 0.00279(16) -0.00026(15) 0.00164(15)
Cl2 0.0353(8) 0.0231(7) 0.0348(8) -0.0031(6) 0.0033(6) -0.0023(6)
Cl1 0.0353(8) 0.0285(7) 0.0268(8) -0.0038(6) 0.0003(6) -0.0018(6)
C17 0.018(3) 0.026(3) 0.027(3) 0.007(2) 0.002(2) 0.003(2)
N1 0.019(2) 0.016(2) 0.031(3) -0.0009(19) 0.0039(19) 0.0015(17)
C18 0.029(3) 0.030(3) 0.024(3) 0.002(2) -0.001(2) 0.003(2)
N2 0.026(2) 0.017(2) 0.023(3) -0.0014(17) -0.0016(18) 0.0007(19)
C3 0.030(3) 0.022(3) 0.029(3) 0.002(2) 0.001(2) -0.004(2)
C6 0.027(3) 0.022(3) 0.018(3) 0.003(2) 0.000(2) -0.003(2)
C22 0.020(3) 0.024(3) 0.039(4) 0.002(2) 0.004(2) 0.007(2)
C9 0.022(3) 0.024(3) 0.028(3) 0.003(2) 0.004(2) -0.004(2)
C7 0.029(3) 0.020(3) 0.026(3) 0.000(2) 0.003(2) -0.004(2)
C8 0.020(3) 0.022(3) 0.030(3) 0.003(2) 0.007(2) 0.000(2)
C11 0.020(3) 0.042(4) 0.049(4) 0.007(3) 0.010(3) 0.004(3)
C12 0.032(3) 0.038(4) 0.032(4) -0.003(3) 0.007(3) 0.009(3)
C21 0.023(3) 0.029(3) 0.043(4) -0.001(3) 0.002(3) 0.005(2)
C23 0.042(4) 0.051(4) 0.020(3) 0.000(3) -0.006(3) 0.003(3)
C15 0.040(3) 0.050(4) 0.023(3) -0.003(3) 0.004(3) 0.010(3)
C1 0.027(3) 0.011(2) 0.023(3) -0.0008(19) -0.002(2) -0.001(2)
C24 0.031(3) 0.028(3) 0.035(3) -0.001(3) -0.005(3) -0.004(2)
C19 0.041(4) 0.044(4) 0.026(4) 0.013(3) 0.003(3) 0.006(3)
C13 0.032(3) 0.031(3) 0.026(3) 0.004(2) 0.004(3) 0.002(2)
C4 0.025(3) 0.025(3) 0.037(4) 0.004(3) -0.006(3) 0.001(2)
C10 0.020(3) 0.034(3) 0.045(4) 0.008(3) -0.001(3) 0.000(2)
C16 0.018(3) 0.025(3) 0.029(3) -0.002(2) 0.000(2) -0.001(2)
C2 0.022(3) 0.024(3) 0.018(3) 0.002(2) -0.002(2) -0.005(2)
C5 0.026(3) 0.027(3) 0.035(4) 0.003(3) -0.004(2) 0.002(2)
C14 0.028(3) 0.037(4) 0.031(3) 0.005(3) -0.001(3) 0.004(3)
C20 0.038(4) 0.033(4) 0.043(4) 0.016(3) 0.011(3) 0.001(3)

loop_
_atom_type_symbol
_atom_type_description
_atom_type_scat_dispersion_real
_atom_type_scat_dispersion_imag
_atom_type_scat_source
C C 0.0033 0.0016 'International Tables Vol C Tables 4.2.6.8 and 6.1.1.4'
H H 0.0000 0.0000 'International Tables Vol C Tables 4.2.6.8 and 6.1.1.4'
N N 0.0061 0.0033 'International Tables Vol C Tables 4.2.6.8 and 6.1.1.4'
Cl Cl 0.1484 0.1585 'International Tables Vol C Tables 4.2.6.8 and 6.1.1.4'
Sb Sb -0.5866 1.5461 'International Tables Vol C Tables 4.2.6.8 and 6.1.1.4'

loop_
_exptl_crystal_face_index_h
_exptl_crystal_face_index_k
_exptl_crystal_face_index_l
_exptl_crystal_face_perp_dist
0 0 1 0.061
0 0 -1 0.063
-1 0 0 0.023
1 0 0 0.104
0 -1 0 0.098
0 1 0 0.017

loop_
_geom_angle_atom_site_label_1
_geom_angle_atom_site_label_2
_geom_angle_atom_site_label_3
_geom_angle
C1 Sb1 N1 73.04(19)
C1 Sb1 N2 72.48(19)
N1 Sb1 N2 144.67(16)
C1 Sb1 Cl2 87.34(15)
N1 Sb1 Cl2 83.05(12)
N2 Sb1 Cl2 87.88(11)
C1 Sb1 Cl1 80.53(14)
N1 Sb1 Cl1 90.64(12)
N2 Sb1 Cl1 91.15(11)
Cl2 Sb1 Cl1 167.54(5)
C18 C17 C22 122.0(5)
C18 C17 N2 118.7(5)
C22 C17 N2 119.1(5)
C7 N1 C8 119.4(5)
C7 N1 Sb1 112.2(4)
C8 N1 Sb1 127.1(4)
C19 C18 C17 117.2(6)
C19 C18 C23 121.8(6)
C17 C18 C23 121.0(5)
C16 N2 C17 118.7(5)
C16 N2 Sb1 112.1(4)
C17 N2 Sb1 128.7(3)
C4 C3 C2 120.5(5)
C4 C3 H3 119.8
C2 C3 H3 119.7
C1 C6 C5 119.0(5)
C1 C6 C16 117.3(5)
C5 C6 C16 123.7(5)
C17 C22 C21 117.8(6)
C17 C22 C24 122.1(5)
C21 C22 C24 120.1(6)
C10 C9 C8 118.5(6)
C10 C9 C14 119.2(6)
C8 C9 C14 122.3(5)
N1 C7 C2 119.1(5)
N1 C7 H7 120.3
C2 C7 H7 120.6
C13 C8 C9 122.3(5)
C13 C8 N1 119.0(5)
C9 C8 N1 118.5(5)
C10 C11 C12 120.3(6)
C10 C11 H11 119.7
C12 C11 H11 120.0
C11 C12 C13 121.2(6)
C11 C12 H12 119.0
C13 C12 H12 119.7
C20 C21 C22 120.3(6)
C20 C21 H21 120.2
C22 C21 H21 119.5
C18 C23 H23A 109.5
C18 C23 H23B 109.4
H23A C23 H23B 109.5
C18 C23 H23C 109.5
H23A C23 H23C 109.5
H23B C23 H23C 109.5
C13 C15 H15A 109.5
C13 C15 H15B 109.2
H15A C15 H15B 109.5
C13 C15 H15C 109.7
H15A C15 H15C 109.5
H15B C15 H15C 109.5
C6 C1 C2 122.1(5)
C6 C1 Sb1 119.2(4)
C2 C1 Sb1 118.6(4)
C22 C24 H24A 109.8
C22 C24 H24B 108.9
H24A C24 H24B 109.5
C22 C24 H24C 109.7
H24A C24 H24C 109.5
H24B C24 H24C 109.5
C20 C19 C18 122.3(6)
C20 C19 H19 119.1
C18 C19 H19 118.5
C12 C13 C8 117.3(6)
C12 C13 C15 119.6(6)
C8 C13 C15 123.0(5)
C3 C4 C5 120.0(6)
C3 C4 H4 119.7
C5 C4 H4 120.3
C9 C10 C11 120.4(7)
C9 C10 H10 119.8
C11 C10 H10 119.8
N2 C16 C6 118.5(5)
N2 C16 H16 120.8
C6 C16 H16 120.7
C1 C2 C3 118.6(5)
C1 C2 C7 116.8(5)
C3 C2 C7 124.5(5)
C6 C5 C4 119.7(6)
C6 C5 H5 120.4
C4 C5 H5 119.9
C9 C14 H14A 109.5
C9 C14 H14B 109.6
H14A C14 H14B 109.5
C9 C14 H14C 109.3
H14A C14 H14C 109.5
H14B C14 H14C 109.5
C19 C20 C21 120.3(6)
C19 C20 H20 119.9
C21 C20 H20 119.8

loop_
_geom_bond_atom_site_label_1
_geom_bond_atom_site_label_2
_geom_bond_distance
Sb1 C1 2.134(5)
Sb1 N1 2.400(5)
Sb1 N2 2.427(5)
Sb1 Cl2 2.5209(15)
Sb1 Cl1 2.6481(15)
C17 C18 1.398(8)
C17 C22 1.399(8)
C17 N2 1.438(7)
N1 C7 1.288(7)
N1 C8 1.431(7)
C18 C19 1.391(9)
C18 C23 1.523(9)
N2 C16 1.287(7)
C3 C4 1.384(8)
C3 C2 1.397(8)
C3 H3 0.9300
C6 C1 1.379(8)
C6 C5 1.403(8)
C6 C16 1.458(7)
C22 C21 1.408(9)
C22 C24 1.489(9)
C9 C10 1.386(8)
C9 C8 1.402(8)
C9 C14 1.489(9)
C7 C2 1.452(8)
C7 H7 0.9299
C8 C13 1.400(9)
C11 C10 1.387(11)
C11 C12 1.389(10)
C11 H11 0.9299
C12 C13 1.395(8)
C12 H12 0.9299
C21 C20 1.383(9)
C21 H21 0.9299
C23 H23A 0.9600
C23 H23B 0.9599
C23 H23C 0.9599
C15 C13 1.512(9)
C15 H15A 0.9600
C15 H15B 0.9601
C15 H15C 0.9600
C1 C2 1.387(7)
C24 H24A 0.9600
C24 H24B 0.9599
C24 H24C 0.9599
C19 C20 1.357(10)
C19 H19 0.9300
C4 C5 1.403(9)
C4 H4 0.9301
C10 H10 0.9300
C16 H16 0.9300
C5 H5 0.9299
C14 H14A 0.9601
C14 H14B 0.9601
C14 H14C 0.9599
C20 H20 0.9299
